data_7059893
loop_
_publ_author_name
'Mboyi, Cl\`eve D.'
'Daher, Ahmad'
'Khirzada, Neelab'
'Devillers, Charles H.'
'Cattey, H\'el\`ene'
'Fleurat-Lessard, Paul'
'Roger, Julien'
'Hierso, Jean-Cyrille'

_publ_section_title
;
 Synthesis and structural characterisation of bulky heptaaromatic
 (hetero)aryl o-substituted s-aryltetrazines
;
_journal_issue 35
_journal_name_full 'New Journal of Chemistry'
_journal_page_first 15235
_journal_page_last 15243
_journal_paper_doi 10.1039/D0NJ02338H
_journal_volume 44
_journal_year 2020
_chemical_formula_moiety 'C42 H34 N4 O4'
_chemical_formula_sum 'C42 H34 N4 O4'
_chemical_formula_weight 658.73
_space_group_crystal_system monoclinic
_space_group_IT_number 14
_space_group_name_Hall '-P 2ybc'
_space_group_name_H-M_alt 'P 1 21/c 1'
_atom_sites_solution_hydrogens geom
_atom_sites_solution_primary dual
_audit_update_record
;
2020-03-31 deposited with the CCDC.	2020-07-27 downloaded from the CCDC.
;
_cell_angle_alpha 90
_cell_angle_beta 92.356(2)
_cell_angle_gamma 90
_cell_formula_units_Z 2
_cell_length_a 11.6114(8)
_cell_length_b 7.0737(4)
_cell_length_c 19.7448(13)
_cell_measurement_reflns_used 9840
_cell_measurement_temperature 100.0
_cell_measurement_theta_max 27.53
_cell_measurement_theta_min 2.65
_cell_volume 1620.38(18)
_computing_cell_refinement 'SAINT V8.40A (bruker, 2016)'
_computing_data_collection 'APEX3 (Bruker, 2015)'
_computing_data_reduction 'SAINT V8.40A (bruker, 2016)'
_computing_molecular_graphics 'Olex2 (Dolomanov et al., 2009)'
_computing_publication_material 'Olex2 (Dolomanov et al., 2009)'
_computing_structure_refinement 'ShelXL (Sheldrick, 2015)'
_computing_structure_solution 'ShelXT (Sheldrick, 2015)'
_diffrn_ambient_temperature 100.0
_diffrn_detector CMOS
_diffrn_detector_area_resol_mean '1024 x 1024'
_diffrn_detector_type 'Photon 100'
_diffrn_measured_fraction_theta_full 0.997
_diffrn_measured_fraction_theta_max 0.994
_diffrn_measurement_device '\k-geometry diffractometer triump Mo'
_diffrn_measurement_device_type 'Bruker D8 VENTURE'
_diffrn_measurement_method '\f and \w scans''
_diffrn_radiation_collimation '0.6 mm'
_diffrn_radiation_monochromator 'TRIUMPH curved crystal'
_diffrn_radiation_probe x-ray
_diffrn_radiation_type MoK\a
_diffrn_radiation_wavelength 0.71073
_diffrn_reflns_av_R_equivalents 0.0338
_diffrn_reflns_av_unetI/netI 0.0193
_diffrn_reflns_Laue_measured_fraction_full 0.997
_diffrn_reflns_Laue_measured_fraction_max 0.994
_diffrn_reflns_limit_h_max 15
_diffrn_reflns_limit_h_min -15
_diffrn_reflns_limit_k_max 9
_diffrn_reflns_limit_k_min -9
_diffrn_reflns_limit_l_max 25
_diffrn_reflns_limit_l_min -25
_diffrn_reflns_number 30148
_diffrn_reflns_point_group_measured_fraction_full 0.997
_diffrn_reflns_point_group_measured_fraction_max 0.994
_diffrn_reflns_theta_full 25.242
_diffrn_reflns_theta_max 27.541
_diffrn_reflns_theta_min 3.059
_diffrn_source 'X-ray tube'
_diffrn_source_target Mo
_diffrn_source_type 'Siemens KFF Mo 2K-90C'
_diffrn_standards_number 0
_exptl_absorpt_coefficient_mu 0.088
_exptl_absorpt_correction_T_max 0.7456
_exptl_absorpt_correction_T_min 0.5783
_exptl_absorpt_correction_type multi-scan
_exptl_absorpt_process_details
'SADABS-2016/2 (Bruker,2016/2) was used for absorption correction. wR2(int) was 0.0676 before and 0.0491 after correction. The Ratio of minimum to maximum transmission is 0.7756.'
_exptl_crystal_colour 'clear light pink'
_exptl_crystal_colour_lustre clear
_exptl_crystal_colour_modifier light
_exptl_crystal_colour_primary pink
_exptl_crystal_density_diffrn 1.350
_exptl_crystal_description prism
_exptl_crystal_F_000 692
_exptl_crystal_recrystallization_method
'The material was recrystallised from a mixture of dichloromethane and pentane  by slow evaporation'
_exptl_crystal_size_max 0.36
_exptl_crystal_size_mid 0.22
_exptl_crystal_size_min 0.18
_refine_diff_density_max 0.295
_refine_diff_density_min -0.241
_refine_diff_density_rms 0.049
_refine_ls_extinction_method none
_refine_ls_goodness_of_fit_ref 1.057
_refine_ls_hydrogen_treatment constr
_refine_ls_matrix_type full
_refine_ls_number_parameters 228
_refine_ls_number_reflns 3717
_refine_ls_number_restraints 0
_refine_ls_restrained_S_all 1.057
_refine_ls_R_factor_all 0.0471
_refine_ls_R_factor_gt 0.0394
_refine_ls_shift/su_max 0.000
_refine_ls_shift/su_mean 0.000
_refine_ls_structure_factor_coef Fsqd
_refine_ls_weighting_details 'w=1/[\s^2^(Fo^2^)+(0.0477P)^2^+0.8001P] where P=(Fo^2^+2Fc^2^)/3'
_refine_ls_weighting_scheme calc
_refine_ls_wR_factor_gt 0.0963
_refine_ls_wR_factor_ref 0.1021
_reflns_Friedel_coverage 0.000
_reflns_number_gt 3232
_reflns_number_total 3717
_reflns_threshold_expression 'I > 2\s(I)'
_cod_data_source_file d0nj02338h2.cif
_cod_data_source_block Compound_10
_cod_depositor_comments 'Adding full bibliography for 7059892--7059896.cif.'
_cod_database_code 7059893
_shelx_space_group_comment
;
The symmetry employed for this shelxl refinement is uniquely defined
by the following loop, which should always be used as a source of
symmetry information in preference to the above space-group names.
They are only intended as comments.
;
_shelx_estimated_absorpt_t_max 0.984
_shelx_estimated_absorpt_t_min 0.969
_olex2_refinement_description
;
1. Fixed Uiso
 At 1.2 times of:
  All C(H) groups
 At 1.5 times of:
  All C(H,H,H) groups
2.a Aromatic/amide H refined with riding coordinates:
 C4(H4), C5(H5), C6(H6), C9(H9), C11(H11), C12(H12), C13(H13), C16(H16),
 C18(H18), C19(H19), C20(H20)
2.b Idealised Me refined as rotating group:
 C14(H14A,H14B,H14C), C21(H21A,H21B,H21C)
;
_olex2_diffrn_ambient_temperature_device 'Oxford Cryosystems'
_olex2_submission_special_instructions 'No special instructions were received'

loop_
_space_group_symop_operation_xyz
'x, y, z'
'-x, y+1/2, -z+1/2'
'-x, -y, -z'
'x, -y-1/2, z-1/2'

loop_
_atom_site_label
_atom_site_type_symbol
_atom_site_fract_x
_atom_site_fract_y
_atom_site_fract_z
_atom_site_U_iso_or_equiv
_atom_site_adp_type
_atom_site_occupancy
_atom_site_site_symmetry_order
_atom_site_calc_flag
_atom_site_refinement_flags_posn
_atom_site_refinement_flags_adp
_atom_site_refinement_flags_occupancy
_atom_site_disorder_assembly
_atom_site_disorder_group
O1 O 0.07879(7) 0.74400(13) 0.29953(5) 0.0229(2) Uani 1 1 d . . . . .
O2 O 1.03517(7) 0.28050(13) 0.45446(4) 0.0212(2) Uani 1 1 d . . . . .
N1 N 0.43272(8) 0.45241(14) 0.44410(5) 0.0160(2) Uani 1 1 d . . . . .
N2 N 0.39988(8) 0.40175(14) 0.50526(5) 0.0161(2) Uani 1 1 d . . . . .
C1 C 0.53187(9) 0.54931(16) 0.44061(5) 0.0132(2) Uani 1 1 d . . . . .
C2 C 0.57046(9) 0.61038(16) 0.37272(5) 0.0134(2) Uani 1 1 d . . . . .
C3 C 0.50157(10) 0.73260(16) 0.33237(5) 0.0143(2) Uani 1 1 d . . . . .
C4 C 0.54172(10) 0.79582(17) 0.27055(6) 0.0163(2) Uani 1 1 d . . . . .
H4 H 0.494631 0.876617 0.242736 0.020 Uiso 1 1 calc R . . . .
C5 C 0.64934(10) 0.74233(17) 0.24918(6) 0.0172(2) Uani 1 1 d . . . . .
H5 H 0.676563 0.788820 0.207633 0.021 Uiso 1 1 calc R . . . .
C6 C 0.71680(10) 0.62054(17) 0.28895(6) 0.0162(2) Uani 1 1 d . . . . .
H6 H 0.790868 0.585157 0.274600 0.019 Uiso 1 1 calc R . . . .
C7 C 0.67757(10) 0.54905(16) 0.34978(5) 0.0142(2) Uani 1 1 d . . . . .
C8 C 0.38603(10) 0.79957(16) 0.35233(5) 0.0152(2) Uani 1 1 d . . . . .
C9 C 0.28821(10) 0.73214(16) 0.31615(6) 0.0160(2) Uani 1 1 d . . . . .
H9 H 0.295627 0.639784 0.281675 0.019 Uiso 1 1 calc R . . . .
C10 C 0.18007(10) 0.80156(17) 0.33113(6) 0.0176(2) Uani 1 1 d . . . . .
C11 C 0.16970(10) 0.93953(18) 0.38062(6) 0.0202(3) Uani 1 1 d . . . . .
H11 H 0.095818 0.987571 0.390424 0.024 Uiso 1 1 calc R . . . .
C12 C 0.26691(11) 1.00700(18) 0.41562(6) 0.0203(3) Uani 1 1 d . . . . .
H12 H 0.259500 1.102606 0.448951 0.024 Uiso 1 1 calc R . . . .
C13 C 0.37593(10) 0.93552(17) 0.40231(6) 0.0177(2) Uani 1 1 d . . . . .
H13 H 0.442330 0.979597 0.427226 0.021 Uiso 1 1 calc R . . . .
C14 C 0.08599(11) 0.6099(2) 0.24572(6) 0.0248(3) Uani 1 1 d . . . . .
H14A H 0.135738 0.659976 0.211046 0.037 Uiso 1 1 calc GR . . . .
H14B H 0.008763 0.586469 0.225568 0.037 Uiso 1 1 calc GR . . . .
H14C H 0.118403 0.491220 0.263640 0.037 Uiso 1 1 calc GR . . . .
C15 C 0.74363(10) 0.39411(16) 0.38402(5) 0.0152(2) Uani 1 1 d . . . . .
C16 C 0.86024(10) 0.41859(17) 0.40287(6) 0.0167(2) Uani 1 1 d . . . . .
H16 H 0.896760 0.536991 0.396331 0.020 Uiso 1 1 calc R . . . .
C17 C 0.92218(10) 0.26748(18) 0.43133(6) 0.0173(2) Uani 1 1 d . . . . .
C18 C 0.86969(10) 0.09194(17) 0.43907(6) 0.0190(3) Uani 1 1 d . . . . .
H18 H 0.912431 -0.010820 0.458236 0.023 Uiso 1 1 calc R . . . .
C19 C 0.75500(10) 0.06785(18) 0.41870(6) 0.0199(3) Uani 1 1 d . . . . .
H19 H 0.719710 -0.052435 0.423148 0.024 Uiso 1 1 calc R . . . .
C20 C 0.69112(10) 0.21860(18) 0.39179(6) 0.0182(2) Uani 1 1 d . . . . .
H20 H 0.612093 0.201987 0.378771 0.022 Uiso 1 1 calc R . . . .
C21 C 1.10162(11) 0.43444(19) 0.42936(6) 0.0222(3) Uani 1 1 d . . . . .
H21A H 1.100353 0.429700 0.379728 0.033 Uiso 1 1 calc GR . . . .
H21B H 1.181354 0.424291 0.447263 0.033 Uiso 1 1 calc GR . . . .
H21C H 1.068543 0.554474 0.443933 0.033 Uiso 1 1 calc GR . . . .

loop_
_atom_site_aniso_label
_atom_site_aniso_U_11
_atom_site_aniso_U_22
_atom_site_aniso_U_33
_atom_site_aniso_U_23
_atom_site_aniso_U_13
_atom_site_aniso_U_12
O1 0.0162(4) 0.0276(5) 0.0245(5) -0.0024(4) -0.0027(3) 0.0009(4)
O2 0.0164(4) 0.0245(5) 0.0225(4) 0.0037(4) -0.0032(3) 0.0022(3)
N1 0.0162(5) 0.0195(5) 0.0123(4) 0.0008(4) -0.0003(3) -0.0010(4)
N2 0.0160(5) 0.0194(5) 0.0127(4) 0.0004(4) -0.0007(4) -0.0008(4)
C1 0.0139(5) 0.0126(5) 0.0130(5) -0.0003(4) -0.0004(4) 0.0029(4)
C2 0.0142(5) 0.0144(5) 0.0115(5) -0.0011(4) -0.0008(4) -0.0014(4)
C3 0.0160(5) 0.0140(5) 0.0126(5) -0.0017(4) -0.0013(4) -0.0005(4)
C4 0.0190(6) 0.0154(6) 0.0142(5) 0.0026(4) -0.0021(4) 0.0016(4)
C5 0.0212(6) 0.0174(6) 0.0132(5) 0.0008(4) 0.0021(4) -0.0029(4)
C6 0.0155(5) 0.0173(6) 0.0158(5) -0.0018(4) 0.0024(4) -0.0013(4)
C7 0.0155(5) 0.0141(5) 0.0128(5) -0.0015(4) -0.0015(4) -0.0010(4)
C8 0.0172(5) 0.0158(6) 0.0126(5) 0.0031(4) 0.0001(4) 0.0025(4)
C9 0.0192(6) 0.0146(5) 0.0139(5) 0.0004(4) -0.0005(4) 0.0016(4)
C10 0.0171(6) 0.0196(6) 0.0160(5) 0.0049(4) -0.0015(4) 0.0003(4)
C11 0.0182(6) 0.0233(6) 0.0193(6) 0.0023(5) 0.0041(4) 0.0058(5)
C12 0.0248(6) 0.0206(6) 0.0158(5) -0.0023(5) 0.0027(4) 0.0032(5)
C13 0.0194(6) 0.0203(6) 0.0133(5) 0.0000(4) -0.0009(4) 0.0006(4)
C14 0.0215(6) 0.0326(7) 0.0199(6) -0.0034(5) -0.0035(5) -0.0045(5)
C15 0.0165(5) 0.0176(6) 0.0116(5) -0.0016(4) 0.0020(4) 0.0022(4)
C16 0.0169(5) 0.0178(6) 0.0153(5) -0.0002(4) 0.0008(4) 0.0001(4)
C17 0.0155(5) 0.0235(6) 0.0128(5) -0.0006(4) -0.0006(4) 0.0026(4)
C18 0.0212(6) 0.0200(6) 0.0160(5) 0.0033(4) 0.0019(4) 0.0055(5)
C19 0.0222(6) 0.0179(6) 0.0199(6) 0.0023(5) 0.0030(5) -0.0009(5)
C20 0.0159(5) 0.0209(6) 0.0177(5) 0.0009(4) 0.0018(4) 0.0006(4)
C21 0.0188(6) 0.0250(6) 0.0226(6) 0.0002(5) -0.0012(5) -0.0005(5)

loop_
_atom_type_symbol
_atom_type_description
_atom_type_scat_dispersion_real
_atom_type_scat_dispersion_imag
_atom_type_scat_source
C C 0.0033 0.0016 'International Tables Vol C Tables 4.2.6.8 and 6.1.1.4'
H H 0.0000 0.0000 'International Tables Vol C Tables 4.2.6.8 and 6.1.1.4'
N N 0.0061 0.0033 'International Tables Vol C Tables 4.2.6.8 and 6.1.1.4'
O O 0.0106 0.0060 'International Tables Vol C Tables 4.2.6.8 and 6.1.1.4'

loop_
_geom_angle_atom_site_label_1
_geom_angle_atom_site_label_2
_geom_angle_atom_site_label_3
_geom_angle
_geom_angle_site_symmetry_1
_geom_angle_site_symmetry_3
_geom_angle_publ_flag
C10 O1 C14 117.41(10) . . ?
C17 O2 C21 117.11(9) . . ?
N2 N1 C1 117.51(9) . . ?
N1 N2 C1 117.96(10) . 3_666 ?
N1 C1 N2 124.53(10) . 3_666 ?
N1 C1 C2 118.84(9) . . ?
N2 C1 C2 116.64(10) 3_666 . ?
C3 C2 C1 120.15(10) . . ?
C3 C2 C7 119.81(10) . . ?
C7 C2 C1 120.02(10) . . ?
C2 C3 C8 122.94(10) . . ?
C4 C3 C2 119.34(10) . . ?
C4 C3 C8 117.72(10) . . ?
C3 C4 H4 119.5 . . ?
C5 C4 C3 121.00(11) . . ?
C5 C4 H4 119.5 . . ?
C4 C5 H5 120.3 . . ?
C6 C5 C4 119.49(11) . . ?
C6 C5 H5 120.3 . . ?
C5 C6 H6 119.5 . . ?
C5 C6 C7 121.02(11) . . ?
C7 C6 H6 119.5 . . ?
C2 C7 C15 121.82(10) . . ?
C6 C7 C2 119.22(10) . . ?
C6 C7 C15 118.56(10) . . ?
C9 C8 C3 118.47(10) . . ?
C13 C8 C3 120.79(10) . . ?
C13 C8 C9 120.58(11) . . ?
C8 C9 H9 120.3 . . ?
C10 C9 C8 119.45(11) . . ?
C10 C9 H9 120.3 . . ?
O1 C10 C9 124.30(11) . . ?
O1 C10 C11 115.55(11) . . ?
C11 C10 C9 120.15(11) . . ?
C10 C11 H11 120.0 . . ?
C12 C11 C10 120.05(11) . . ?
C12 C11 H11 120.0 . . ?
C11 C12 H12 119.7 . . ?
C11 C12 C13 120.50(11) . . ?
C13 C12 H12 119.7 . . ?
C8 C13 C12 119.24(11) . . ?
C8 C13 H13 120.4 . . ?
C12 C13 H13 120.4 . . ?
O1 C14 H14A 109.5 . . ?
O1 C14 H14B 109.5 . . ?
O1 C14 H14C 109.5 . . ?
H14A C14 H14B 109.5 . . ?
H14A C14 H14C 109.5 . . ?
H14B C14 H14C 109.5 . . ?
C16 C15 C7 120.38(10) . . ?
C20 C15 C7 119.17(10) . . ?
C20 C15 C16 120.22(11) . . ?
C15 C16 H16 120.3 . . ?
C17 C16 C15 119.32(11) . . ?
C17 C16 H16 120.3 . . ?
O2 C17 C16 123.53(11) . . ?
O2 C17 C18 116.03(10) . . ?
C16 C17 C18 120.43(11) . . ?
C17 C18 H18 120.1 . . ?
C19 C18 C17 119.80(11) . . ?
C19 C18 H18 120.1 . . ?
C18 C19 H19 119.8 . . ?
C18 C19 C20 120.48(12) . . ?
C20 C19 H19 119.8 . . ?
C15 C20 H20 120.1 . . ?
C19 C20 C15 119.71(11) . . ?
C19 C20 H20 120.1 . . ?
O2 C21 H21A 109.5 . . ?
O2 C21 H21B 109.5 . . ?
O2 C21 H21C 109.5 . . ?
H21A C21 H21B 109.5 . . ?
H21A C21 H21C 109.5 . . ?
H21B C21 H21C 109.5 . . ?

loop_
_geom_bond_atom_site_label_1
_geom_bond_atom_site_label_2
_geom_bond_distance
_geom_bond_site_symmetry_2
_geom_bond_publ_flag
O1 C10 1.3703(14) . ?
O1 C14 1.4295(16) . ?
O2 C17 1.3744(14) . ?
O2 C21 1.4346(15) . ?
N1 N2 1.3306(13) . ?
N1 C1 1.3440(15) . ?
N2 C1 1.3492(14) 3_666 ?
C1 C2 1.4946(15) . ?
C2 C3 1.4034(15) . ?
C2 C7 1.4094(16) . ?
C3 C4 1.3980(16) . ?
C3 C8 1.4910(16) . ?
C4 H4 0.9500 . ?
C4 C5 1.3877(17) . ?
C5 H5 0.9500 . ?
C5 C6 1.3862(16) . ?
C6 H6 0.9500 . ?
C6 C7 1.3968(16) . ?
C7 C15 1.4846(16) . ?
C8 C9 1.4004(16) . ?
C8 C13 1.3863(16) . ?
C9 H9 0.9500 . ?
C9 C10 1.3913(17) . ?
C10 C11 1.3898(17) . ?
C11 H11 0.9500 . ?
C11 C12 1.3840(18) . ?
C12 H12 0.9500 . ?
C12 C13 1.3981(17) . ?
C13 H13 0.9500 . ?
C14 H14A 0.9800 . ?
C14 H14B 0.9800 . ?
C14 H14C 0.9800 . ?
C15 C16 1.4002(16) . ?
C15 C20 1.3944(17) . ?
C16 H16 0.9500 . ?
C16 C17 1.3937(16) . ?
C17 C18 1.3944(18) . ?
C18 H18 0.9500 . ?
C18 C19 1.3857(17) . ?
C19 H19 0.9500 . ?
C19 C20 1.3918(17) . ?
C20 H20 0.9500 . ?
C21 H21A 0.9800 . ?
C21 H21B 0.9800 . ?
C21 H21C 0.9800 . ?
